data_4081196
loop_
_publ_author_name
'Wambach, Truman C.'
'Ahn, Jun Myun'
'Patrick, Brian O.'
'Fryzuk, Michael D.'

_publ_section_title
;
 Use of the Imine--Enamine Equilibrium in Cooperative Ligand Design
;
_journal_issue 15
_journal_name_full Organometallics
_journal_page_first 4431
_journal_paper_doi 10.1021/om400688v
_journal_volume 32
_journal_year 2013
_chemical_formula_moiety 'C37 H45 Ir N P'
_chemical_formula_sum 'C37 H45 Ir N P'
_chemical_formula_weight 726.93
_chemical_name_common '[CY5[NP]DIPP(PPh2)]Ir(COD)'
_chemical_name_systematic
;
 ?
;
_space_group_IT_number 14
_symmetry_cell_setting monoclinic
_symmetry_space_group_name_Hall '-P 2ybc'
_symmetry_space_group_name_H-M 'P 1 21/c 1'
_atom_sites_solution_hydrogens geom
_atom_sites_solution_primary direct
_atom_sites_solution_secondary difmap
_audit_creation_method SHELXL-97
_cell_angle_alpha 90.00
_cell_angle_beta 90.4970(10)
_cell_angle_gamma 90.00
_cell_formula_units_Z 4
_cell_length_a 10.0087(3)
_cell_length_b 15.3810(5)
_cell_length_c 20.2598(5)
_cell_measurement_reflns_used 7148
_cell_measurement_temperature 173
_cell_measurement_theta_max 27.5
_cell_measurement_theta_min 1.7
_cell_volume 3118.75(16)
_computing_cell_refinement BRUKERSAINT
_computing_data_collection 'BRUKER APEX2'
_computing_data_reduction 'BRUKE SAINT'
_computing_molecular_graphics 'BRUKER SHELXTL'
_computing_publication_material 'BRUKER SHELXTL'
_computing_structure_refinement 'SHELXL-97 (Sheldrick, 2008)'
_computing_structure_solution 'SHELXS-97 (SHELDICK, 2008)'
_diffrn_ambient_temperature 173
_diffrn_measured_fraction_theta_full 0.997
_diffrn_measured_fraction_theta_max 0.997
_diffrn_measurement_device_type 'BRUKER APEX-II CCD'
_diffrn_measurement_method 'area detector'
_diffrn_radiation_monochromator graphite
_diffrn_radiation_source 'fine-focus sealed tube'
_diffrn_radiation_type MoK\a
_diffrn_radiation_wavelength 0.71073
_diffrn_reflns_av_R_equivalents 0.0376
_diffrn_reflns_av_sigmaI/netI 0.0342
_diffrn_reflns_limit_h_max 12
_diffrn_reflns_limit_h_min -13
_diffrn_reflns_limit_k_max 19
_diffrn_reflns_limit_k_min -13
_diffrn_reflns_limit_l_max 26
_diffrn_reflns_limit_l_min -26
_diffrn_reflns_number 27332
_diffrn_reflns_theta_full 27.52
_diffrn_reflns_theta_max 27.52
_diffrn_reflns_theta_min 1.66
_diffrn_standards_number 0
_exptl_absorpt_coefficient_mu 4.366
_exptl_absorpt_correction_T_max 0.519
_exptl_absorpt_correction_T_min 0.405
_exptl_absorpt_correction_type multi-scan
_exptl_absorpt_process_details 'SADABS 08/1'
_exptl_crystal_colour RED
_exptl_crystal_density_diffrn 1.548
_exptl_crystal_density_method 'not measured'
_exptl_crystal_description PRISM
_exptl_crystal_F_000 1464.0
_exptl_crystal_size_max 0.240
_exptl_crystal_size_mid 0.180
_exptl_crystal_size_min 0.150
_refine_diff_density_max 0.914
_refine_diff_density_min -0.457
_refine_diff_density_rms 0.095
_refine_ls_extinction_method none
_refine_ls_goodness_of_fit_ref 1.015
_refine_ls_hydrogen_treatment mixed
_refine_ls_matrix_type full
_refine_ls_number_parameters 365
_refine_ls_number_reflns 7148
_refine_ls_number_restraints 0
_refine_ls_restrained_S_all 1.015
_refine_ls_R_factor_all 0.0293
_refine_ls_R_factor_gt 0.0221
_refine_ls_shift/su_max 0.003
_refine_ls_shift/su_mean 0.000
_refine_ls_structure_factor_coef Fsqd
_refine_ls_weighting_details 'calc w=1/[\s^2^(Fo^2^)+(0.0182P)^2^+2.0979P] where P=(Fo^2^+2Fc^2^)/3'
_refine_ls_weighting_scheme calc
_refine_ls_wR_factor_gt 0.0471
_refine_ls_wR_factor_ref 0.0496
_reflns_number_gt 6178
_reflns_number_total 7148
_reflns_threshold_expression >2\s(I)
_cod_data_source_file om400688v_si_002.cif
_cod_data_source_block 4a
_cod_original_sg_symbol_H-M P21/C
_cod_database_code 4081196

loop_
_symmetry_equiv_pos_as_xyz
'x, y, z'
'-x, y+1/2, -z+1/2'
'-x, -y, -z'
'x, -y-1/2, z-1/2'

loop_
_atom_site_label
_atom_site_type_symbol
_atom_site_fract_x
_atom_site_fract_y
_atom_site_fract_z
_atom_site_U_iso_or_equiv
_atom_site_adp_type
_atom_site_occupancy
_atom_site_symmetry_multiplicity
_atom_site_calc_flag
_atom_site_refinement_flags
Ir1 Ir 0.193571(9) 0.200891(7) 0.395829(4) 0.01251(4) Uani 1 1 d .
P1 P 0.20414(7) 0.18721(5) 0.50904(3) 0.01580(14) Uani 1 1 d .
C30 C 0.2481(3) 0.20172(19) 0.29081(13) 0.0222(6) Uani 1 1 d .
H30 H 0.3126 0.2470 0.2791 0.027 Uiso 1 1 calc R
C34 C 0.0456(3) 0.10321(19) 0.38626(13) 0.0210(6) Uani 1 1 d .
H34 H 0.0064 0.0858 0.4284 0.025 Uiso 1 1 calc R
C6 C 0.3004(3) 0.09739(19) 0.54259(12) 0.0182(6) Uani 1 1 d .
C33 C -0.0568(3) 0.1256(2) 0.33396(15) 0.0332(8) Uani 1 1 d .
H33A H -0.0952 0.0721 0.3169 0.040 Uiso 1 1 calc R
H33B H -0.1282 0.1586 0.3542 0.040 Uiso 1 1 calc R
C28 C 0.6081(3) 0.2758(2) 0.28684(17) 0.0354(8) Uani 1 1 d .
H28A H 0.5481 0.2638 0.2507 0.053 Uiso 1 1 calc R
H28B H 0.6575 0.2241 0.2977 0.053 Uiso 1 1 calc R
H28C H 0.6690 0.3210 0.2744 0.053 Uiso 1 1 calc R
C3 C 0.3125(3) 0.3266(2) 0.59834(13) 0.0235(6) Uani 1 1 d .
H3A H 0.3584 0.2870 0.6281 0.028 Uiso 1 1 calc R
H3B H 0.2317 0.3475 0.6192 0.028 Uiso 1 1 calc R
C20 C 0.4502(3) 0.4373(2) 0.28165(15) 0.0259(7) Uani 1 1 d .
H20 H 0.5269 0.4327 0.2563 0.031 Uiso 1 1 calc R
C32 C -0.0026(3) 0.1769(2) 0.27752(17) 0.0355(8) Uani 1 1 d .
H32A H -0.0723 0.2149 0.2606 0.043 Uiso 1 1 calc R
H32B H 0.0219 0.1373 0.2424 0.043 Uiso 1 1 calc R
C2 C 0.2823(3) 0.28410(18) 0.53254(13) 0.0183(6) Uani 1 1 d .
N1 N 0.2789(2) 0.31977(14) 0.41655(10) 0.0147(5) Uani 1 1 d .
C12 C 0.0459(3) 0.18247(18) 0.55318(13) 0.0194(6) Uani 1 1 d .
C11 C 0.4315(3) 0.1112(2) 0.56404(13) 0.0218(6) Uani 1 1 d .
H11 H 0.4667 0.1672 0.5641 0.026 Uiso 1 1 calc R
C24 C 0.0943(3) 0.4664(2) 0.39767(14) 0.0214(6) Uani 1 1 d .
H24 H 0.1008 0.4277 0.4360 0.026 Uiso 1 1 calc R
C13 C -0.0694(3) 0.2150(2) 0.52325(14) 0.0242(6) Uani 1 1 d .
H13 H -0.0670 0.2336 0.4796 0.029 Uiso 1 1 calc R
C8 C 0.3279(3) -0.0556(2) 0.56442(14) 0.0251(7) Uani 1 1 d .
H8 H 0.2930 -0.1117 0.5645 0.030 Uiso 1 1 calc R
C22 C 0.2481(3) 0.5124(2) 0.30661(14) 0.0240(6) Uani 1 1 d .
H22 H 0.1897 0.5582 0.2983 0.029 Uiso 1 1 calc R
C18 C 0.3087(3) 0.38456(18) 0.36821(12) 0.0155(5) Uani 1 1 d .
C17 C 0.0404(3) 0.15470(19) 0.61884(14) 0.0238(6) Uani 1 1 d .
H17 H 0.1166 0.1327 0.6395 0.029 Uiso 1 1 calc R
C5 C 0.3577(3) 0.42505(18) 0.50684(13) 0.0208(6) Uani 1 1 d .
H5A H 0.2881 0.4689 0.5070 0.025 Uiso 1 1 calc R
H5B H 0.4319 0.4456 0.4806 0.025 Uiso 1 1 calc R
C29 C 0.6233(3) 0.3317(2) 0.40292(18) 0.0352(8) Uani 1 1 d .
H29A H 0.6690 0.3841 0.3910 0.053 Uiso 1 1 calc R
H29B H 0.6873 0.2862 0.4104 0.053 Uiso 1 1 calc R
H29C H 0.5733 0.3414 0.4425 0.053 Uiso 1 1 calc R
C21 C 0.3615(3) 0.5039(2) 0.26903(14) 0.0278(7) Uani 1 1 d .
H21 H 0.3782 0.5432 0.2352 0.033 Uiso 1 1 calc R
C26 C -0.0331(3) 0.4424(2) 0.35954(17) 0.0359(8) Uani 1 1 d .
H26A H -0.0347 0.4724 0.3180 0.054 Uiso 1 1 calc R
H26B H -0.1098 0.4588 0.3848 0.054 Uiso 1 1 calc R
H26C H -0.0347 0.3808 0.3519 0.054 Uiso 1 1 calc R
C7 C 0.2499(3) 0.01259(19) 0.54366(13) 0.0216(6) Uani 1 1 d .
H7 H 0.1623 0.0023 0.5301 0.026 Uiso 1 1 calc R
C19 C 0.4275(3) 0.37693(19) 0.33136(13) 0.0198(6) Uani 1 1 d .
C23 C 0.2194(3) 0.45353(18) 0.35686(13) 0.0180(6) Uani 1 1 d .
C9 C 0.4589(3) -0.0413(2) 0.58532(13) 0.0266(7) Uani 1 1 d .
H9 H 0.5119 -0.0876 0.5992 0.032 Uiso 1 1 calc R
C31 C 0.1180(3) 0.2313(2) 0.29616(13) 0.0227(6) Uani 1 1 d .
H31 H 0.1073 0.2936 0.2875 0.027 Uiso 1 1 calc R
C36 C 0.2181(4) 0.0397(2) 0.30643(14) 0.0299(7) Uani 1 1 d .
H36A H 0.2762 -0.0106 0.3102 0.036 Uiso 1 1 calc R
H36B H 0.1408 0.0228 0.2802 0.036 Uiso 1 1 calc R
C10 C 0.5096(3) 0.0425(2) 0.58524(14) 0.0266(7) Uani 1 1 d .
H10 H 0.5968 0.0525 0.5996 0.032 Uiso 1 1 calc R
C15 C -0.1922(3) 0.1920(2) 0.62313(16) 0.0304(7) Uani 1 1 d .
H15 H -0.2716 0.1948 0.6465 0.036 Uiso 1 1 calc R
C25 C 0.0822(3) 0.5595(2) 0.42340(16) 0.0328(7) Uani 1 1 d .
H25A H 0.1630 0.5753 0.4462 0.049 Uiso 1 1 calc R
H25B H 0.0083 0.5632 0.4532 0.049 Uiso 1 1 calc R
H25C H 0.0676 0.5984 0.3870 0.049 Uiso 1 1 calc R
C27 C 0.5278(3) 0.30514(19) 0.34702(15) 0.0237(6) Uani 1 1 d .
H27 H 0.4771 0.2547 0.3624 0.028 Uiso 1 1 calc R
C1 C 0.3052(3) 0.33891(19) 0.48118(13) 0.0171(6) Uani 1 1 d .
C4 C 0.4033(3) 0.4022(2) 0.57760(14) 0.0279(7) Uani 1 1 d .
H4A H 0.4964 0.3845 0.5784 0.033 Uiso 1 1 calc R
H4B H 0.3923 0.4516 0.6068 0.033 Uiso 1 1 calc R
C35 C 0.1723(3) 0.06581(18) 0.37475(13) 0.0217(6) Uani 1 1 d .
H35 H 0.2041 0.0274 0.4101 0.026 Uiso 1 1 calc R
C16 C -0.0783(3) 0.1599(2) 0.65318(15) 0.0287(7) Uani 1 1 d .
H16 H -0.0812 0.1416 0.6969 0.034 Uiso 1 1 calc R
C14 C -0.1883(3) 0.2199(2) 0.55805(16) 0.0297(7) Uani 1 1 d .
H14 H -0.2649 0.2419 0.5378 0.036 Uiso 1 1 calc R
C37 C 0.2906(4) 0.1104(2) 0.27148(16) 0.0352(8) Uani 1 1 d .
H37A H 0.2769 0.1033 0.2243 0.042 Uiso 1 1 calc R
H37B H 0.3855 0.1041 0.2804 0.042 Uiso 1 1 calc R

loop_
_atom_site_aniso_label
_atom_site_aniso_U_11
_atom_site_aniso_U_22
_atom_site_aniso_U_33
_atom_site_aniso_U_23
_atom_site_aniso_U_13
_atom_site_aniso_U_12
Ir1 0.01342(5) 0.01224(6) 0.01187(5) 0.00051(4) -0.00002(3) -0.00284(4)
P1 0.0199(3) 0.0142(4) 0.0134(3) 0.0010(3) 0.0004(3) -0.0049(3)
C30 0.0309(16) 0.0211(15) 0.0148(13) 0.0026(12) 0.0063(11) -0.0066(13)
C34 0.0271(15) 0.0193(15) 0.0165(13) 0.0003(11) -0.0029(11) -0.0111(13)
C6 0.0229(13) 0.0206(15) 0.0110(12) 0.0019(11) 0.0023(10) -0.0022(12)
C33 0.0249(16) 0.042(2) 0.0328(17) 0.0070(15) -0.0091(13) -0.0143(15)
C28 0.0252(16) 0.037(2) 0.044(2) 0.0040(16) 0.0099(14) 0.0065(15)
C3 0.0353(17) 0.0173(15) 0.0178(14) -0.0001(11) -0.0029(12) -0.0045(13)
C20 0.0199(14) 0.0266(17) 0.0315(16) 0.0068(13) 0.0092(12) -0.0020(13)
C32 0.0294(17) 0.039(2) 0.0381(19) 0.0103(15) -0.0175(14) -0.0096(15)
C2 0.0247(14) 0.0145(14) 0.0157(13) -0.0004(10) -0.0033(11) -0.0041(12)
N1 0.0186(11) 0.0129(12) 0.0127(10) 0.0019(8) -0.0013(8) -0.0044(9)
C12 0.0267(15) 0.0135(14) 0.0181(13) -0.0038(11) 0.0047(11) -0.0054(12)
C11 0.0267(15) 0.0212(16) 0.0174(13) 0.0010(11) -0.0013(11) -0.0046(13)
C24 0.0205(14) 0.0222(16) 0.0215(14) 0.0070(12) 0.0021(11) 0.0049(12)
C13 0.0258(15) 0.0273(17) 0.0195(14) -0.0029(12) 0.0015(11) -0.0058(13)
C8 0.0373(17) 0.0179(15) 0.0203(14) 0.0028(12) 0.0079(12) -0.0030(14)
C22 0.0257(15) 0.0203(16) 0.0259(15) 0.0085(12) -0.0003(12) 0.0064(13)
C18 0.0171(12) 0.0152(14) 0.0142(12) 0.0010(10) -0.0015(10) -0.0063(11)
C17 0.0343(16) 0.0182(16) 0.0190(14) -0.0006(12) 0.0035(12) -0.0042(13)
C5 0.0279(15) 0.0148(15) 0.0197(14) 0.0000(11) -0.0044(11) -0.0061(12)
C29 0.0231(16) 0.0327(19) 0.050(2) 0.0040(16) -0.0086(14) 0.0068(15)
C21 0.0323(16) 0.0244(17) 0.0267(15) 0.0141(13) 0.0063(13) -0.0027(14)
C26 0.0201(15) 0.047(2) 0.0409(19) 0.0019(16) 0.0040(14) 0.0026(15)
C7 0.0257(15) 0.0216(16) 0.0176(13) 0.0035(11) 0.0034(11) -0.0023(13)
C19 0.0163(13) 0.0188(15) 0.0244(14) 0.0016(11) 0.0005(11) -0.0013(12)
C23 0.0173(13) 0.0176(15) 0.0191(13) 0.0018(11) -0.0018(10) -0.0006(11)
C9 0.0400(18) 0.0239(17) 0.0161(14) 0.0039(12) 0.0020(12) 0.0075(14)
C31 0.0284(15) 0.0220(15) 0.0177(14) 0.0082(12) -0.0066(11) -0.0078(13)
C36 0.052(2) 0.0196(16) 0.0179(14) -0.0010(12) -0.0012(14) 0.0096(15)
C10 0.0284(16) 0.0324(18) 0.0188(14) -0.0014(13) -0.0047(12) 0.0040(14)
C15 0.0326(17) 0.0266(18) 0.0321(16) -0.0092(14) 0.0136(13) -0.0107(15)
C25 0.0381(18) 0.0269(18) 0.0333(17) 0.0008(14) 0.0073(14) 0.0086(15)
C27 0.0198(14) 0.0189(15) 0.0324(16) 0.0042(13) 0.0037(12) 0.0025(12)
C1 0.0155(13) 0.0181(15) 0.0176(13) -0.0012(11) -0.0015(10) -0.0024(11)
C4 0.0420(18) 0.0200(16) 0.0215(14) -0.0023(12) -0.0094(13) -0.0082(15)
C35 0.0377(17) 0.0109(14) 0.0166(13) 0.0000(11) -0.0026(12) -0.0046(13)
C16 0.0413(18) 0.0244(17) 0.0207(14) -0.0025(13) 0.0131(13) -0.0090(15)
C14 0.0227(15) 0.0332(19) 0.0334(17) -0.0088(14) 0.0034(13) -0.0010(14)
C37 0.050(2) 0.0289(19) 0.0271(16) -0.0035(14) 0.0160(15) -0.0016(17)

loop_
_atom_type_symbol
_atom_type_description
_atom_type_scat_dispersion_real
_atom_type_scat_dispersion_imag
_atom_type_scat_source
C C 0.0033 0.0016 'International Tables Vol C Tables 4.2.6.8 and 6.1.1.4'
H H 0.0000 0.0000 'International Tables Vol C Tables 4.2.6.8 and 6.1.1.4'
N N 0.0061 0.0033 'International Tables Vol C Tables 4.2.6.8 and 6.1.1.4'
P P 0.1023 0.0942 'International Tables Vol C Tables 4.2.6.8 and 6.1.1.4'
Ir Ir -1.4442 7.9887 'International Tables Vol C Tables 4.2.6.8 and 6.1.1.4'

loop_
_geom_angle_atom_site_label_1
_geom_angle_atom_site_label_2
_geom_angle_atom_site_label_3
_geom_angle
N1 Ir1 C34 159.56(10)
N1 Ir1 C35 161.18(11)
C34 Ir1 C35 38.88(11)
N1 Ir1 C31 97.86(10)
C34 Ir1 C31 80.36(10)
C35 Ir1 C31 89.47(11)
N1 Ir1 C30 94.93(10)
C34 Ir1 C30 95.43(11)
C35 Ir1 C30 80.62(11)
C31 Ir1 C30 36.66(11)
N1 Ir1 P1 82.12(6)
C34 Ir1 P1 93.00(7)
C35 Ir1 P1 96.55(8)
C31 Ir1 P1 160.92(8)
C30 Ir1 P1 162.34(8)
C2 P1 C6 108.21(13)
C2 P1 C12 106.78(13)
C6 P1 C12 104.24(13)
C2 P1 Ir1 102.11(9)
C6 P1 Ir1 117.54(9)
C12 P1 Ir1 117.28(9)
C31 C30 C37 126.2(3)
C31 C30 Ir1 71.64(16)
C37 C30 Ir1 108.42(19)
C31 C30 H30 114.0
C37 C30 H30 114.0
Ir1 C30 H30 114.0
C35 C34 C33 125.6(3)
C35 C34 Ir1 71.10(16)
C33 C34 Ir1 111.9(2)
C35 C34 H34 113.5
C33 C34 H34 113.5
Ir1 C34 H34 113.5
C11 C6 C7 118.4(3)
C11 C6 P1 119.7(2)
C7 C6 P1 121.7(2)
C32 C33 C34 114.2(2)
C32 C33 H33A 108.7
C34 C33 H33A 108.7
C32 C33 H33B 108.7
C34 C33 H33B 108.7
H33A C33 H33B 107.6
C27 C28 H28A 109.5
C27 C28 H28B 109.5
H28A C28 H28B 109.5
C27 C28 H28C 109.5
H28A C28 H28C 109.5
H28B C28 H28C 109.5
C2 C3 C4 101.5(2)
C2 C3 H3A 111.5
C4 C3 H3A 111.5
C2 C3 H3B 111.5
C4 C3 H3B 111.5
H3A C3 H3B 109.3
C21 C20 C19 121.5(3)
C21 C20 H20 119.3
C19 C20 H20 119.3
C33 C32 C31 113.2(3)
C33 C32 H32A 108.9
C31 C32 H32A 108.9
C33 C32 H32B 108.9
C31 C32 H32B 108.9
H32A C32 H32B 107.7
C1 C2 C3 111.9(2)
C1 C2 P1 113.5(2)
C3 C2 P1 134.0(2)
C1 N1 C18 117.8(2)
C1 N1 Ir1 117.57(18)
C18 N1 Ir1 124.56(16)
C13 C12 C17 119.0(3)
C13 C12 P1 119.4(2)
C17 C12 P1 121.3(2)
C10 C11 C6 120.5(3)
C10 C11 H11 119.7
C6 C11 H11 119.7
C23 C24 C25 112.1(2)
C23 C24 C26 112.4(2)
C25 C24 C26 109.3(3)
C23 C24 H24 107.6
C25 C24 H24 107.6
C26 C24 H24 107.6
C14 C13 C12 120.6(3)
C14 C13 H13 119.7
C12 C13 H13 119.7
C7 C8 C9 120.3(3)
C7 C8 H8 119.8
C9 C8 H8 119.8
C21 C22 C23 121.2(3)
C21 C22 H22 119.4
C23 C22 H22 119.4
C23 C18 C19 120.9(2)
C23 C18 N1 120.1(2)
C19 C18 N1 119.0(2)
C16 C17 C12 120.1(3)
C16 C17 H17 119.9
C12 C17 H17 119.9
C1 C5 C4 102.6(2)
C1 C5 H5A 111.2
C4 C5 H5A 111.2
C1 C5 H5B 111.2
C4 C5 H5B 111.2
H5A C5 H5B 109.2
C27 C29 H29A 109.5
C27 C29 H29B 109.5
H29A C29 H29B 109.5
C27 C29 H29C 109.5
H29A C29 H29C 109.5
H29B C29 H29C 109.5
C20 C21 C22 120.0(3)
C20 C21 H21 120.0
C22 C21 H21 120.0
C24 C26 H26A 109.5
C24 C26 H26B 109.5
H26A C26 H26B 109.5
C24 C26 H26C 109.5
H26A C26 H26C 109.5
H26B C26 H26C 109.5
C8 C7 C6 120.9(3)
C8 C7 H7 119.6
C6 C7 H7 119.6
C20 C19 C18 118.0(3)
C20 C19 C27 121.6(3)
C18 C19 C27 120.4(2)
C22 C23 C18 118.3(2)
C22 C23 C24 119.3(2)
C18 C23 C24 122.4(2)
C10 C9 C8 119.4(3)
C10 C9 H9 120.3
C8 C9 H9 120.3
C30 C31 C32 123.2(3)
C30 C31 Ir1 71.69(16)
C32 C31 Ir1 112.22(19)
C30 C31 H31 114.2
C32 C31 H31 114.2
Ir1 C31 H31 114.2
C37 C36 C35 113.1(3)
C37 C36 H36A 109.0
C35 C36 H36A 109.0
C37 C36 H36B 109.0
C35 C36 H36B 109.0
H36A C36 H36B 107.8
C11 C10 C9 120.4(3)
C11 C10 H10 119.8
C9 C10 H10 119.8
C16 C15 C14 120.0(3)
C16 C15 H15 120.0
C14 C15 H15 120.0
C24 C25 H25A 109.5
C24 C25 H25B 109.5
H25A C25 H25B 109.5
C24 C25 H25C 109.5
H25A C25 H25C 109.5
H25B C25 H25C 109.5
C19 C27 C29 111.5(3)
C19 C27 C28 113.4(3)
C29 C27 C28 109.8(3)
C19 C27 H27 107.3
C29 C27 H27 107.3
C28 C27 H27 107.3
C2 C1 N1 124.6(3)
C2 C1 C5 109.9(2)
N1 C1 C5 125.5(2)
C3 C4 C5 104.8(2)
C3 C4 H4A 110.8
C5 C4 H4A 110.8
C3 C4 H4B 110.8
C5 C4 H4B 110.8
H4A C4 H4B 108.9
C34 C35 C36 122.5(3)
C34 C35 Ir1 70.03(16)
C36 C35 Ir1 114.3(2)
C34 C35 H35 114.2
C36 C35 H35 114.2
Ir1 C35 H35 114.2
C15 C16 C17 120.6(3)
C15 C16 H16 119.7
C17 C16 H16 119.7
C15 C14 C13 119.7(3)
C15 C14 H14 120.1
C13 C14 H14 120.1
C36 C37 C30 114.4(3)
C36 C37 H37A 108.7
C30 C37 H37A 108.7
C36 C37 H37B 108.7
C30 C37 H37B 108.7
H37A C37 H37B 107.6

loop_
_geom_bond_atom_site_label_1
_geom_bond_atom_site_label_2
_geom_bond_distance
Ir1 N1 2.060(2)
Ir1 C34 2.117(3)
Ir1 C35 2.131(3)
Ir1 C31 2.200(3)
Ir1 C30 2.201(3)
Ir1 P1 2.3047(7)
P1 C2 1.747(3)
P1 C6 1.813(3)
P1 C12 1.827(3)
C30 C31 1.384(4)
C30 C37 1.520(4)
C30 H30 0.9800
C34 C35 1.414(4)
C34 C33 1.508(4)
C34 H34 0.9800
C6 C11 1.395(4)
C6 C7 1.399(4)
C33 C32 1.495(4)
C33 H33A 0.9700
C33 H33B 0.9700
C28 C27 1.534(4)
C28 H28A 0.9600
C28 H28B 0.9600
C28 H28C 0.9600
C3 C2 1.513(4)
C3 C4 1.536(4)
C3 H3A 0.9700
C3 H3B 0.9700
C20 C21 1.378(4)
C20 C19 1.390(4)
C20 H20 0.9300
C32 C31 1.514(4)
C32 H32A 0.9700
C32 H32B 0.9700
C2 C1 1.360(4)
N1 C1 1.365(3)
N1 C18 1.430(3)
C12 C13 1.393(4)
C12 C17 1.399(4)
C11 C10 1.381(4)
C11 H11 0.9300
C24 C23 1.519(4)
C24 C25 1.529(4)
C24 C26 1.530(4)
C24 H24 0.9800
C13 C14 1.390(4)
C13 H13 0.9300
C8 C7 1.371(4)
C8 C9 1.392(4)
C8 H8 0.9300
C22 C21 1.378(4)
C22 C23 1.394(4)
C22 H22 0.9300
C18 C23 1.405(4)
C18 C19 1.414(4)
C17 C16 1.384(4)
C17 H17 0.9300
C5 C1 1.516(4)
C5 C4 1.541(4)
C5 H5A 0.9700
C5 H5B 0.9700
C29 C27 1.531(4)
C29 H29A 0.9600
C29 H29B 0.9600
C29 H29C 0.9600
C21 H21 0.9300
C26 H26A 0.9600
C26 H26B 0.9600
C26 H26C 0.9600
C7 H7 0.9300
C19 C27 1.524(4)
C9 C10 1.385(4)
C9 H9 0.9300
C31 H31 0.9800
C36 C37 1.490(4)
C36 C35 1.516(4)
C36 H36A 0.9700
C36 H36B 0.9700
C10 H10 0.9300
C15 C16 1.379(5)
C15 C14 1.388(5)
C15 H15 0.9300
C25 H25A 0.9600
C25 H25B 0.9600
C25 H25C 0.9600
C27 H27 0.9800
C4 H4A 0.9700
C4 H4B 0.9700
C35 H35 0.9800
C16 H16 0.9300
C14 H14 0.9300
C37 H37A 0.9700
C37 H37B 0.9700
